data_4325828
loop_
_publ_author_name
'Jaursup Boonmak'
'Motohiro Nakano'
'Narongsak Chaichit'
'Chaveng Pakawatchai'
'Sujittra Youngme'

_publ_contact_author_address
;
      Department of Chemistry
      Faculty of Science                  
      Khon Kaen University
      Khon Kaen 40002
      THAILAND          
;
_publ_contact_author_email sujittra@kku.ac.th
_publ_contact_author_fax '66 043 202373'
_publ_contact_author_name 'Dr.Sujittra Youngme'
_publ_contact_author_phone '66 043 242222-41 Ext. 2243'
_publ_section_title
;
 Spin Canting and Metamagnetism in 2D and 3D Cobalt(II) Coordination
 Networks with Alternating Double End-On and Double End-to-End Azido
 Bridges
;
_journal_name_full 'Inorganic Chemistry'
_journal_page_first 7324
_journal_page_last 7333
_journal_paper_doi 10.1021/ic201035c
_journal_volume 50
_journal_year 2011
_chemical_formula_sum 'C4 H5 Co N9'
_chemical_formula_weight 238.10
_chemical_name_systematic
; 
 2-aminopyrazine diazido cobalt(II) 
;
_space_group_IT_number 71
_symmetry_cell_setting orthorhombic
_symmetry_space_group_name_Hall '-I 2 2'
_symmetry_space_group_name_H-M 'I m m m'
_atom_sites_solution_hydrogens geom
_atom_sites_solution_primary direct
_atom_sites_solution_secondary difmap
_audit_creation_method SHELXL-97
_cell_angle_alpha 90.00
_cell_angle_beta 90.00
_cell_angle_gamma 90.00
_cell_formula_units_Z 4
_cell_length_a 8.440(2)
_cell_length_b 7.1808(12)
_cell_length_c 13.845(2)
_cell_measurement_temperature 293(2)
_cell_measurement_theta_max 29.16
_cell_measurement_theta_min 2.83
_cell_volume 839.1(3)
_computing_cell_refinement 'SMART (Bruker, 2000)'
_computing_data_collection 'SMART (Bruker, 2000)'
_computing_data_reduction SAINT
_computing_molecular_graphics SHELXTL
_computing_publication_material SHELXTL
_computing_structure_refinement 'SHELXL-97 (Sheldrick, 1997)'
_computing_structure_solution 'SHELXS-97 (Sheldrick, 1990)'
_diffrn_ambient_temperature 293(2)
_diffrn_measured_fraction_theta_full 0.997
_diffrn_measured_fraction_theta_max 0.997
_diffrn_measurement_device_type
;
Siemens SMART CCD area detector diffractometer 
;
_diffrn_measurement_method 'omega scans'
_diffrn_radiation_monochromator graphite
_diffrn_radiation_source 'fine-focus sealed tube'
_diffrn_radiation_type MoK\a
_diffrn_radiation_wavelength 0.71073
_diffrn_reflns_av_R_equivalents 0.0322
_diffrn_reflns_av_sigmaI/netI 0.0324
_diffrn_reflns_limit_h_max 11
_diffrn_reflns_limit_h_min -6
_diffrn_reflns_limit_k_max 10
_diffrn_reflns_limit_k_min -6
_diffrn_reflns_limit_l_max 17
_diffrn_reflns_limit_l_min -16
_diffrn_reflns_number 2202
_diffrn_reflns_theta_full 29.16
_diffrn_reflns_theta_max 29.16
_diffrn_reflns_theta_min 2.83
_exptl_absorpt_coefficient_mu 2.019
_exptl_absorpt_correction_T_max 1.00000
_exptl_absorpt_correction_T_min 0.572892
_exptl_absorpt_correction_type multi-scan
_exptl_absorpt_process_details 'SADABS (Sheldrick, 2000)'
_exptl_crystal_colour orange
_exptl_crystal_density_diffrn 1.885
_exptl_crystal_description rectangular
_exptl_crystal_F_000 476
_exptl_crystal_size_max 0.28
_exptl_crystal_size_mid 0.10
_exptl_crystal_size_min 0.08
_refine_diff_density_max 0.527
_refine_diff_density_min -0.758
_refine_diff_density_rms 0.133
_refine_ls_extinction_method none
_refine_ls_goodness_of_fit_ref 1.285
_refine_ls_hydrogen_treatment constr
_refine_ls_matrix_type full
_refine_ls_number_parameters 55
_refine_ls_number_reflns 674
_refine_ls_number_restraints 0
_refine_ls_restrained_S_all 1.285
_refine_ls_R_factor_all 0.0493
_refine_ls_R_factor_gt 0.0397
_refine_ls_shift/su_max 0.000
_refine_ls_shift/su_mean 0.000
_refine_ls_structure_factor_coef Fsqd
_refine_ls_weighting_details 'calc w=1/[\s^2^(Fo^2^)+(0.0537P)^2^+3.0681P] where P=(Fo^2^+2Fc^2^)/3'
_refine_ls_weighting_scheme calc
_refine_ls_wR_factor_gt 0.1291
_refine_ls_wR_factor_ref 0.1314
_reflns_number_gt 565
_reflns_number_total 674
_reflns_threshold_expression >2sigma(I)
_cod_data_source_file ic201035c_si_002_1.cif
_cod_data_source_block complex1
_cod_database_code 4325828

loop_
_symmetry_equiv_pos_as_xyz
'x, y, z'
'-x, -y, z'
'x, -y, -z'
'-x, y, -z'
'x+1/2, y+1/2, z+1/2'
'-x+1/2, -y+1/2, z+1/2'
'x+1/2, -y+1/2, -z+1/2'
'-x+1/2, y+1/2, -z+1/2'
'-x, -y, -z'
'x, y, -z'
'-x, y, z'
'x, -y, z'
'-x+1/2, -y+1/2, -z+1/2'
'x+1/2, y+1/2, -z+1/2'
'-x+1/2, y+1/2, z+1/2'
'x+1/2, -y+1/2, z+1/2'

loop_
_atom_site_label
_atom_site_type_symbol
_atom_site_fract_x
_atom_site_fract_y
_atom_site_fract_z
_atom_site_U_iso_or_equiv
_atom_site_adp_type
_atom_site_occupancy
_atom_site_symmetry_multiplicity
_atom_site_calc_flag
_atom_site_refinement_flags
Co1 Co 0.30550(10) 0.0000 1.0000 0.0190(3) Uani 1 4 d S
C1 C 0.2926(4) 0.4049(5) 0.9169(3) 0.0308(8) Uani 1 1 d .
N1 N 0.2924(5) 0.3050(6) 1.0000 0.0278(9) Uani 1 2 d S
N2 N 0.2995(17) 0.3298(17) 0.8269(10) 0.038(3) Uani 0.25 1 d P
H2A H 0.3043 0.2109 0.8198 0.046 Uiso 0.25 1 calc PR
H2B H 0.2992 0.4011 0.7770 0.046 Uiso 0.25 1 calc PR
N3 N 0.5000 0.0000 1.0965(5) 0.0238(12) Uani 1 4 d S
N4 N 0.5000 0.0524(12) 1.1790(7) 0.032(2) Uani 0.50 2 d SP
N5 N 0.5000 0.098(2) 1.2594(9) 0.072(4) Uani 0.50 2 d SP
N6 N 0.1383(6) 0.0000 1.1163(3) 0.0346(11) Uani 1 2 d S
N7 N 0.0000 0.0000 1.1135(4) 0.0234(12) Uani 1 4 d S

loop_
_atom_site_aniso_label
_atom_site_aniso_U_11
_atom_site_aniso_U_22
_atom_site_aniso_U_33
_atom_site_aniso_U_23
_atom_site_aniso_U_13
_atom_site_aniso_U_12
Co1 0.0161(4) 0.0166(4) 0.0243(6) 0.000 0.000 0.000
C1 0.0342(18) 0.0247(18) 0.033(2) -0.0019(14) -0.0026(16) 0.0021(15)
N1 0.027(2) 0.0168(18) 0.039(3) 0.000 0.000 0.0010(16)
N2 0.058(9) 0.014(5) 0.043(8) 0.011(5) -0.006(7) 0.004(6)
N3 0.021(3) 0.028(3) 0.022(3) 0.000 0.000 0.000
N4 0.024(4) 0.038(6) 0.034(6) -0.003(3) 0.000 0.000
N5 0.060(7) 0.117(12) 0.037(8) -0.028(7) 0.000 0.000
N6 0.0241(19) 0.047(3) 0.033(3) 0.000 0.0031(19) 0.000
N7 0.024(3) 0.023(3) 0.023(3) 0.000 0.000 0.000

loop_
_atom_type_symbol
_atom_type_description
_atom_type_scat_dispersion_real
_atom_type_scat_dispersion_imag
_atom_type_scat_source
C C 0.0033 0.0016 'International Tables Vol C Tables 4.2.6.8 and 6.1.1.4'
H H 0.0000 0.0000 'International Tables Vol C Tables 4.2.6.8 and 6.1.1.4'
Co Co 0.3494 0.9721 'International Tables Vol C Tables 4.2.6.8 and 6.1.1.4'
N N 0.0061 0.0033 'International Tables Vol C Tables 4.2.6.8 and 6.1.1.4'

loop_
_geom_angle_atom_site_label_1
_geom_angle_atom_site_label_2
_geom_angle_atom_site_label_3
_geom_angle
_geom_angle_site_symmetry_1
_geom_angle_site_symmetry_3
N3 Co1 N3 78.3(3) . 9_657
N3 Co1 N6 170.35(19) . 10_557
N3 Co1 N6 92.10(19) 9_657 10_557
N3 Co1 N6 92.10(19) . .
N3 Co1 N6 170.35(19) 9_657 .
N6 Co1 N6 97.5(3) 10_557 .
N3 Co1 N1 92.24(9) . 3_557
N3 Co1 N1 92.24(9) 9_657 3_557
N6 Co1 N1 88.10(8) 10_557 3_557
N6 Co1 N1 88.10(8) . 3_557
N3 Co1 N1 92.24(9) . .
N3 Co1 N1 92.24(9) 9_657 .
N6 Co1 N1 88.10(8) 10_557 .
N6 Co1 N1 88.10(8) . .
N1 Co1 N1 174.2(2) 3_557 .
N1 C1 N2 124.6(6) . .
N1 C1 C1 121.9(2) . 12_565
N2 C1 C1 113.4(5) . 12_565
C1 N1 C1 116.1(4) 10_557 .
C1 N1 Co1 121.9(2) 10_557 .
C1 N1 Co1 121.9(2) . .
C1 N2 H2A 120.0 . .
C1 N2 H2B 120.0 . .
H2A N2 H2B 120.0 . .
N4 N3 N4 36.4(9) . 2_655
N4 N3 Co1 126.83(14) . .
N4 N3 Co1 126.83(15) 2_655 .
N4 N3 Co1 126.83(15) . 9_657
N4 N3 Co1 126.83(15) 2_655 9_657
Co1 N3 Co1 101.7(3) . 9_657
N4 N4 N5 106.3(10) 2_655 .
N4 N4 N3 71.8(4) 2_655 .
N5 N4 N3 178.1(13) . .
N4 N4 N5 45.9(7) 2_655 2_655
N5 N4 N5 60.5(15) . 2_655
N3 N4 N5 117.7(9) . 2_655
N4 N5 N5 73.7(10) . 2_655
N4 N5 N4 27.8(8) . 2_655
N5 N5 N4 45.9(7) 2_655 2_655
N7 N6 Co1 129.3(5) . .
N6 N7 N6 176.2(8) . 2

loop_
_geom_bond_atom_site_label_1
_geom_bond_atom_site_label_2
_geom_bond_distance
_geom_bond_site_symmetry_2
Co1 N3 2.116(4) .
Co1 N3 2.116(4) 9_657
Co1 N6 2.141(5) 10_557
Co1 N6 2.141(5) .
Co1 N1 2.193(4) 3_557
Co1 N1 2.193(4) .
C1 N1 1.356(4) .
C1 N2 1.359(15) .
C1 C1 1.366(8) 12_565
N1 C1 1.356(4) 10_557
N2 H2A 0.8600 .
N2 H2B 0.8600 .
N3 N4 1.204(11) .
N3 N4 1.204(11) 2_655
N3 Co1 2.116(4) 9_657
N4 N4 0.752(17) 2_655
N4 N5 1.159(15) .
N4 N5 1.550(15) 2_655
N5 N5 1.41(3) 2_655
N5 N4 1.550(15) 2_655
N6 N7 1.168(5) .
N7 N6 1.168(5) 2
